data_4088555
loop_
_publ_author_name
'Zhang, Fanjun'
'Jia, Jiong'
'Dong, Shuli'
'Wang, Wenguang'
'Tung, Chen-Ho'

_publ_section_title
;
 Hydride Transfer from Iron(II) Hydride Compounds to NAD(P)+ Analogues
;
_journal_issue 8
_journal_name_full Organometallics
_journal_page_first 1151
_journal_paper_doi 10.1021/acs.organomet.6b00179
_journal_volume 35
_journal_year 2016
_chemical_formula_moiety 'C42 H42 Fe N P2, F6 P'
_chemical_formula_sum 'C42 H42 F6 Fe N P3'
_chemical_formula_weight 823.53
_space_group_crystal_system monoclinic
_space_group_IT_number 14
_space_group_name_Hall '-P 2yn'
_space_group_name_H-M_alt 'P 1 21/n 1'
_atom_sites_solution_hydrogens geom
_atom_sites_solution_primary direct
_atom_sites_solution_secondary difmap
_audit_creation_date 2015-12-29
_audit_creation_method
;
Olex2 1.2-beta
(compiled 2015.11.10 svn.r3248 for OlexSys, GUI svn.r5133)
;
_cell_angle_alpha 90.00
_cell_angle_beta 101.826(4)
_cell_angle_gamma 90.00
_cell_formula_units_Z 4
_cell_length_a 14.982(6)
_cell_length_b 15.100(6)
_cell_length_c 17.370(8)
_cell_measurement_reflns_used 3582
_cell_measurement_temperature 173(2)
_cell_measurement_theta_max 24.42
_cell_measurement_theta_min 2.42
_cell_volume 3846(3)
_computing_molecular_graphics 'Olex2 (Dolomanov et al., 2009)'
_computing_publication_material 'Olex2 (Dolomanov et al., 2009)'
_computing_structure_refinement 'XL (Sheldrick, 2008)'
_computing_structure_solution 'SHELXS-97 (Sheldrick, 1990)'
_diffrn_ambient_temperature 173(2)
_diffrn_measured_fraction_theta_full 0.999
_diffrn_measured_fraction_theta_max 0.999
_diffrn_measurement_device_type 'Bruker APEX-II CCD'
_diffrn_measurement_method '\f and \w scans'
_diffrn_radiation_monochromator graphite
_diffrn_radiation_type MoK\a
_diffrn_radiation_wavelength 0.71073
_diffrn_reflns_av_R_equivalents 0.0465
_diffrn_reflns_av_unetI/netI 0.0594
_diffrn_reflns_limit_h_max 17
_diffrn_reflns_limit_h_min -17
_diffrn_reflns_limit_k_max 16
_diffrn_reflns_limit_k_min -17
_diffrn_reflns_limit_l_max 20
_diffrn_reflns_limit_l_min -20
_diffrn_reflns_number 18057
_diffrn_reflns_theta_full 25.00
_diffrn_reflns_theta_max 25.00
_diffrn_reflns_theta_min 2.42
_diffrn_source 'fine-focus sealed tube'
_diffrn_standards_number 0
_exptl_absorpt_coefficient_mu 0.578
_exptl_absorpt_correction_type none
_exptl_crystal_density_diffrn 1.422
_exptl_crystal_density_method 'not measured'
_exptl_crystal_description block
_exptl_crystal_F_000 1704
_refine_diff_density_max 0.924
_refine_diff_density_min -0.624
_refine_diff_density_rms 0.076
_refine_ls_extinction_method none
_refine_ls_goodness_of_fit_ref 1.038
_refine_ls_hydrogen_treatment constr
_refine_ls_matrix_type full
_refine_ls_number_parameters 484
_refine_ls_number_reflns 6764
_refine_ls_number_restraints 0
_refine_ls_restrained_S_all 1.038
_refine_ls_R_factor_all 0.0815
_refine_ls_R_factor_gt 0.0527
_refine_ls_shift/su_max 0.000
_refine_ls_shift/su_mean 0.000
_refine_ls_structure_factor_coef Fsqd
_refine_ls_weighting_details 'calc w=1/[\s^2^(Fo^2^)+(0.0602P)^2^+6.5100P] where P=(Fo^2^+2Fc^2^)/3'
_refine_ls_weighting_scheme calc
_refine_ls_wR_factor_gt 0.1243
_refine_ls_wR_factor_ref 0.1433
_reflns_number_gt 4890
_reflns_number_total 6764
_reflns_threshold_expression >2sigma(I)
_cod_data_source_file om6b00179_si_002.cif
_cod_data_source_block '[2(NCMe)]PF6'
_cod_database_code 4088555
_olex2_refinement_description
;
1. Fixed Uiso
 At 1.2 times of:
  All C(H) groups
 At 1.5 times of:
  All C(H,H,H) groups
2.a Aromatic/amide H refined with riding coordinates:
 C13(H13), C14(H14), C15(H15), C16(H16), C18(H18), C19(H19), C20(H20),
 C21(H21), C22(H22), C24(H24), C25(H25), C26(H26), C27(H27), C28(H28), C30(H30),
  C31(H31), C32(H32), C33(H33), C34(H34), C36(H36), C37(H37), C38(H38),
 C39(H39), C40(H40)
2.b Idealised Me refined as rotating group:
 C6(H6A,H6B,H6C), C7(H7A,H7B,H7C), C8(H8A,H8B,H8C), C9(H9A,H9B,H9C), C10(H10A,
 H10B,H10C), C42(H42A,H42B,H42C)
;
_olex2_submission_special_instructions 'No special instructions were received'

loop_
_space_group_symop_id
_space_group_symop_operation_xyz
1 'x, y, z'
2 '-x+1/2, y+1/2, -z+1/2'
3 '-x, -y, -z'
4 'x-1/2, -y-1/2, z-1/2'

loop_
_atom_site_label
_atom_site_type_symbol
_atom_site_fract_x
_atom_site_fract_y
_atom_site_fract_z
_atom_site_U_iso_or_equiv
_atom_site_adp_type
_atom_site_occupancy
_atom_site_calc_flag
_atom_site_refinement_flags_posn
Fe1 Fe 0.98275(4) 0.72066(4) 0.24440(3) 0.02048(16) Uani 1 d .
P1 P 1.12957(6) 0.68616(6) 0.27877(5) 0.0204(2) Uani 1 d .
P2 P 1.00885(6) 0.79401(6) 0.35636(6) 0.0203(2) Uani 1 d .
N1 N 1.0163(2) 0.8243(2) 0.19529(18) 0.0259(7) Uani 1 d .
C1 C 0.9321(3) 0.6189(3) 0.1623(2) 0.0286(9) Uani 1 d .
C2 C 0.8888(3) 0.6994(3) 0.1360(2) 0.0280(9) Uani 1 d .
C3 C 0.8428(3) 0.7311(3) 0.1955(2) 0.0279(9) Uani 1 d .
C4 C 0.8556(3) 0.6674(3) 0.2566(2) 0.0307(10) Uani 1 d .
C5 C 0.9118(3) 0.5989(3) 0.2379(2) 0.0288(9) Uani 1 d .
C6 C 0.9780(3) 0.5576(3) 0.1142(3) 0.0417(11) Uani 1 d .
H6A H 0.9965 0.5911 0.0718 0.062 Uiso 1 calc GR
H6B H 0.9354 0.5107 0.0916 0.062 Uiso 1 calc GR
H6C H 1.0318 0.5312 0.1480 0.062 Uiso 1 calc GR
C7 C 0.8846(3) 0.7425(3) 0.0584(2) 0.0429(12) Uani 1 d .
H7A H 0.8820 0.8070 0.0644 0.064 Uiso 1 calc GR
H7B H 0.8300 0.7223 0.0214 0.064 Uiso 1 calc GR
H7C H 0.9390 0.7267 0.0383 0.064 Uiso 1 calc GR
C8 C 0.7838(3) 0.8130(3) 0.1885(3) 0.0463(12) Uani 1 d .
H8A H 0.7646 0.8234 0.2384 0.069 Uiso 1 calc GR
H8B H 0.7298 0.8045 0.1465 0.069 Uiso 1 calc GR
H8C H 0.8186 0.8641 0.1762 0.069 Uiso 1 calc GR
C9 C 0.8041(3) 0.6652(4) 0.3225(3) 0.0474(13) Uani 1 d .
H9A H 0.8417 0.6367 0.3687 0.071 Uiso 1 calc GR
H9B H 0.7474 0.6317 0.3058 0.071 Uiso 1 calc GR
H9C H 0.7896 0.7259 0.3360 0.071 Uiso 1 calc GR
C10 C 0.9294(3) 0.5114(3) 0.2786(3) 0.0417(11) Uani 1 d .
H10A H 0.9952 0.5000 0.2912 0.063 Uiso 1 calc GR
H10B H 0.8988 0.4645 0.2440 0.063 Uiso 1 calc GR
H10C H 0.9059 0.5125 0.3272 0.063 Uiso 1 calc GR
C11 C 1.1827(2) 0.7840(2) 0.3331(2) 0.0214(8) Uani 1 d .
C12 C 1.1244(2) 0.8378(2) 0.3672(2) 0.0216(8) Uani 1 d .
C13 C 1.1579(3) 0.9145(3) 0.4063(2) 0.0300(9) Uani 1 d .
H13 H 1.1186 0.9508 0.4293 0.036 Uiso 1 calc R
C14 C 1.2482(3) 0.9387(3) 0.4121(2) 0.0318(10) Uani 1 d .
H14 H 1.2706 0.9916 0.4388 0.038 Uiso 1 calc R
C15 C 1.3054(3) 0.8862(3) 0.3793(2) 0.0299(9) Uani 1 d .
H15 H 1.3673 0.9031 0.3836 0.036 Uiso 1 calc R
C16 C 1.2738(3) 0.8092(3) 0.3400(2) 0.0261(9) Uani 1 d .
H16 H 1.3140 0.7732 0.3178 0.031 Uiso 1 calc R
C17 C 1.1696(2) 0.5927(3) 0.3445(2) 0.0242(9) Uani 1 d .
C18 C 1.1995(3) 0.6038(3) 0.4250(2) 0.0313(10) Uani 1 d .
H18 H 1.2014 0.6613 0.4474 0.038 Uiso 1 calc R
C19 C 1.2265(3) 0.5312(3) 0.4730(3) 0.0445(12) Uani 1 d .
H19 H 1.2468 0.5394 0.5280 0.053 Uiso 1 calc R
C20 C 1.2243(3) 0.4471(3) 0.4417(3) 0.0477(13) Uani 1 d .
H20 H 1.2429 0.3976 0.4748 0.057 Uiso 1 calc R
C21 C 1.1947(3) 0.4356(3) 0.3615(3) 0.0439(12) Uani 1 d .
H21 H 1.1927 0.3779 0.3393 0.053 Uiso 1 calc R
C22 C 1.1680(3) 0.5078(3) 0.3137(3) 0.0337(10) Uani 1 d .
H22 H 1.1481 0.4993 0.2587 0.040 Uiso 1 calc R
C23 C 1.1996(3) 0.6718(3) 0.2045(2) 0.0237(8) Uani 1 d .
C24 C 1.2894(3) 0.6416(3) 0.2261(2) 0.0288(9) Uani 1 d .
H24 H 1.3117 0.6208 0.2781 0.035 Uiso 1 calc R
C25 C 1.3458(3) 0.6417(3) 0.1728(2) 0.0354(10) Uani 1 d .
H25 H 1.4074 0.6231 0.1885 0.042 Uiso 1 calc R
C26 C 1.3130(3) 0.6689(3) 0.0965(3) 0.0378(11) Uani 1 d .
H26 H 1.3520 0.6690 0.0598 0.045 Uiso 1 calc R
C27 C 1.2238(3) 0.6961(3) 0.0734(2) 0.0350(10) Uani 1 d .
H27 H 1.2010 0.7133 0.0204 0.042 Uiso 1 calc R
C28 C 1.1673(3) 0.6983(3) 0.1272(2) 0.0292(9) Uani 1 d .
H28 H 1.1062 0.7181 0.1112 0.035 Uiso 1 calc R
C29 C 1.0139(3) 0.7443(3) 0.4534(2) 0.0228(8) Uani 1 d .
C30 C 1.0342(3) 0.7970(3) 0.5207(2) 0.0310(10) Uani 1 d .
H30 H 1.0462 0.8583 0.5159 0.037 Uiso 1 calc R
C31 C 1.0369(3) 0.7608(3) 0.5942(2) 0.0345(10) Uani 1 d .
H31 H 1.0510 0.7973 0.6397 0.041 Uiso 1 calc R
C32 C 1.0193(3) 0.6727(3) 0.6018(2) 0.0376(11) Uani 1 d .
H32 H 1.0200 0.6481 0.6523 0.045 Uiso 1 calc R
C33 C 1.0004(4) 0.6197(3) 0.5359(3) 0.0444(12) Uani 1 d .
H33 H 0.9882 0.5584 0.5410 0.053 Uiso 1 calc R
C34 C 0.9992(3) 0.6557(3) 0.4620(2) 0.0318(10) Uani 1 d .
H34 H 0.9880 0.6184 0.4170 0.038 Uiso 1 calc R
C35 C 0.9356(3) 0.8896(3) 0.3603(2) 0.0236(8) Uani 1 d .
C36 C 0.9441(3) 0.9664(3) 0.3185(2) 0.0307(10) Uani 1 d .
H36 H 0.9935 0.9723 0.2922 0.037 Uiso 1 calc R
C37 C 0.8815(3) 1.0344(3) 0.3146(3) 0.0389(11) Uani 1 d .
H37 H 0.8874 1.0861 0.2850 0.047 Uiso 1 calc R
C38 C 0.8100(3) 1.0271(3) 0.3541(3) 0.0419(12) Uani 1 d .
H38 H 0.7677 1.0743 0.3524 0.050 Uiso 1 calc R
C39 C 0.8007(3) 0.9520(3) 0.3954(3) 0.0405(11) Uani 1 d .
H39 H 0.7517 0.9471 0.4223 0.049 Uiso 1 calc R
C40 C 0.8620(3) 0.8828(3) 0.3986(2) 0.0313(10) Uani 1 d .
H40 H 0.8541 0.8304 0.4268 0.038 Uiso 1 calc R
C41 C 1.0312(3) 0.8856(3) 0.1612(3) 0.0370(10) Uani 1 d .
C42 C 1.0498(5) 0.9626(4) 0.1158(4) 0.0763(19) Uani 1 d .
H42A H 1.0486 0.9448 0.0613 0.114 Uiso 1 calc GR
H42B H 1.1100 0.9868 0.1390 0.114 Uiso 1 calc GR
H42C H 1.0032 1.0080 0.1165 0.114 Uiso 1 calc GR
P3 P 1.54606(10) 0.73867(13) 0.36615(9) 0.0694(5) Uani 1 d .
F1 F 1.4796(2) 0.8025(3) 0.3042(2) 0.1006(13) Uani 1 d .
F2 F 1.5531(4) 0.6797(5) 0.2976(3) 0.207(4) Uani 1 d .
F3 F 1.6323(3) 0.7921(4) 0.3597(4) 0.159(2) Uani 1 d .
F4 F 1.6094(3) 0.6799(3) 0.4250(3) 0.156(3) Uani 1 d .
F5 F 1.5310(3) 0.8036(3) 0.4318(2) 0.0920(12) Uani 1 d .
F6 F 1.4570(2) 0.6853(3) 0.3786(3) 0.0959(13) Uani 1 d .

loop_
_atom_site_aniso_label
_atom_site_aniso_U_11
_atom_site_aniso_U_22
_atom_site_aniso_U_33
_atom_site_aniso_U_23
_atom_site_aniso_U_13
_atom_site_aniso_U_12
Fe1 0.0166(3) 0.0224(3) 0.0219(3) -0.0002(2) 0.0026(2) -0.0002(2)
P1 0.0182(5) 0.0215(5) 0.0211(5) 0.0009(4) 0.0029(4) 0.0020(4)
P2 0.0178(5) 0.0212(5) 0.0225(5) -0.0003(4) 0.0056(4) 0.0009(4)
N1 0.0238(18) 0.0276(19) 0.0248(17) 0.0021(15) 0.0012(14) 0.0018(15)
C1 0.024(2) 0.028(2) 0.032(2) -0.0090(18) 0.0006(17) -0.0059(17)
C2 0.022(2) 0.030(2) 0.028(2) -0.0014(17) -0.0051(17) -0.0024(17)
C3 0.0152(19) 0.031(2) 0.034(2) -0.0069(18) -0.0028(16) -0.0006(17)
C4 0.018(2) 0.038(3) 0.034(2) -0.0063(19) 0.0022(17) -0.0091(18)
C5 0.023(2) 0.026(2) 0.036(2) -0.0007(18) 0.0007(18) -0.0070(18)
C6 0.040(3) 0.039(3) 0.044(3) -0.014(2) 0.004(2) 0.001(2)
C7 0.047(3) 0.046(3) 0.029(2) 0.002(2) -0.008(2) -0.003(2)
C8 0.026(2) 0.049(3) 0.056(3) -0.008(2) -0.008(2) 0.011(2)
C9 0.029(3) 0.070(4) 0.045(3) -0.013(3) 0.012(2) -0.018(2)
C10 0.043(3) 0.030(3) 0.049(3) 0.004(2) 0.003(2) -0.010(2)
C11 0.022(2) 0.021(2) 0.0216(18) 0.0023(16) 0.0042(15) 0.0010(16)
C12 0.022(2) 0.022(2) 0.0214(19) 0.0014(16) 0.0048(16) -0.0008(16)
C13 0.026(2) 0.029(2) 0.035(2) -0.0058(18) 0.0074(18) 0.0012(18)
C14 0.029(2) 0.024(2) 0.041(2) -0.0032(19) 0.0021(19) -0.0043(18)
C15 0.022(2) 0.032(2) 0.035(2) 0.0031(19) 0.0025(18) -0.0059(18)
C16 0.022(2) 0.026(2) 0.030(2) 0.0035(17) 0.0053(17) 0.0009(17)
C17 0.019(2) 0.024(2) 0.030(2) 0.0030(17) 0.0055(16) 0.0008(16)
C18 0.033(2) 0.029(2) 0.030(2) 0.0008(18) 0.0004(18) 0.0029(19)
C19 0.055(3) 0.044(3) 0.030(2) 0.008(2) 0.000(2) 0.006(2)
C20 0.057(3) 0.037(3) 0.048(3) 0.020(2) 0.007(2) 0.008(2)
C21 0.051(3) 0.027(2) 0.053(3) 0.003(2) 0.007(2) 0.005(2)
C22 0.035(2) 0.029(2) 0.035(2) 0.0012(19) 0.0022(19) 0.0010(19)
C23 0.023(2) 0.025(2) 0.0230(19) -0.0051(16) 0.0050(16) -0.0002(17)
C24 0.024(2) 0.031(2) 0.030(2) -0.0056(18) 0.0027(17) 0.0025(18)
C25 0.022(2) 0.045(3) 0.040(3) -0.011(2) 0.0098(19) 0.000(2)
C26 0.033(3) 0.050(3) 0.035(2) -0.011(2) 0.018(2) -0.011(2)
C27 0.041(3) 0.040(3) 0.024(2) -0.0006(18) 0.0080(19) -0.007(2)
C28 0.026(2) 0.030(2) 0.031(2) -0.0033(18) 0.0055(18) -0.0015(18)
C29 0.020(2) 0.025(2) 0.0232(19) 0.0011(16) 0.0058(16) 0.0041(16)
C30 0.035(2) 0.027(2) 0.029(2) -0.0001(17) 0.0023(18) 0.0036(19)
C31 0.039(3) 0.035(3) 0.028(2) -0.0027(19) 0.0023(19) 0.004(2)
C32 0.048(3) 0.042(3) 0.026(2) 0.007(2) 0.012(2) 0.003(2)
C33 0.070(3) 0.028(2) 0.037(3) 0.005(2) 0.014(2) -0.005(2)
C34 0.043(3) 0.027(2) 0.027(2) -0.0025(18) 0.0092(19) -0.0032(19)
C35 0.022(2) 0.025(2) 0.0227(19) -0.0032(16) 0.0017(16) 0.0032(17)
C36 0.030(2) 0.022(2) 0.040(2) -0.0011(18) 0.0063(19) 0.0007(18)
C37 0.041(3) 0.023(2) 0.049(3) 0.004(2) 0.000(2) 0.007(2)
C38 0.036(3) 0.041(3) 0.043(3) -0.007(2) -0.005(2) 0.022(2)
C39 0.032(3) 0.053(3) 0.037(2) -0.004(2) 0.008(2) 0.017(2)
C40 0.031(2) 0.035(2) 0.029(2) 0.0030(18) 0.0098(18) 0.0096(19)
C41 0.034(3) 0.039(3) 0.038(2) 0.004(2) 0.006(2) -0.001(2)
C42 0.082(5) 0.060(4) 0.088(5) 0.037(3) 0.019(4) -0.011(3)
P3 0.0311(8) 0.1070(14) 0.0654(10) -0.0439(10) -0.0007(7) 0.0100(8)
F1 0.062(2) 0.162(4) 0.078(3) 0.025(3) 0.0136(19) 0.007(2)
F2 0.119(4) 0.354(9) 0.128(4) -0.164(5) -0.023(3) 0.088(5)
F3 0.050(3) 0.235(7) 0.201(6) -0.043(5) 0.051(3) -0.033(3)
F4 0.118(4) 0.100(3) 0.195(5) -0.031(4) -0.099(4) 0.044(3)
F5 0.077(3) 0.112(3) 0.088(3) -0.034(2) 0.019(2) 0.021(2)
F6 0.060(2) 0.085(3) 0.130(3) 0.008(2) -0.011(2) 0.000(2)

loop_
_atom_type_symbol
_atom_type_description
_atom_type_scat_dispersion_real
_atom_type_scat_dispersion_imag
_atom_type_scat_source
C C 0.0033 0.0016 'International Tables Vol C Tables 4.2.6.8 and 6.1.1.4'
H H 0.0000 0.0000 'International Tables Vol C Tables 4.2.6.8 and 6.1.1.4'
F F 0.0171 0.0103 'International Tables Vol C Tables 4.2.6.8 and 6.1.1.4'
Fe Fe 0.3463 0.8444 'International Tables Vol C Tables 4.2.6.8 and 6.1.1.4'
N N 0.0061 0.0033 'International Tables Vol C Tables 4.2.6.8 and 6.1.1.4'
P P 0.1023 0.0942 'International Tables Vol C Tables 4.2.6.8 and 6.1.1.4'

loop_
_geom_angle_atom_site_label_1
_geom_angle_atom_site_label_2
_geom_angle_atom_site_label_3
_geom_angle
P2 Fe1 P1 83.90(4)
N1 Fe1 P1 88.59(10)
N1 Fe1 P2 88.10(10)
N1 Fe1 C1 112.63(15)
N1 Fe1 C2 85.11(15)
N1 Fe1 C3 95.20(15)
N1 Fe1 C4 133.16(15)
N1 Fe1 C5 150.32(15)
C1 Fe1 P1 102.03(11)
C1 Fe1 P2 158.36(12)
C1 Fe1 C2 38.65(15)
C2 Fe1 P1 129.87(12)
C2 Fe1 P2 145.21(12)
C3 Fe1 P1 168.04(11)
C3 Fe1 P2 107.52(11)
C3 Fe1 C1 66.05(15)
C3 Fe1 C2 39.68(15)
C3 Fe1 C4 39.21(16)
C3 Fe1 C5 66.10(16)
C4 Fe1 P1 138.25(12)
C4 Fe1 P2 95.93(11)
C4 Fe1 C1 65.69(15)
C4 Fe1 C2 65.56(16)
C5 Fe1 P1 105.64(12)
C5 Fe1 P2 118.74(12)
C5 Fe1 C1 39.65(15)
C5 Fe1 C2 65.69(15)
C5 Fe1 C4 39.02(16)
C11 P1 Fe1 104.45(12)
C17 P1 Fe1 121.78(13)
C17 P1 C11 104.23(17)
C23 P1 Fe1 121.09(13)
C23 P1 C11 101.87(17)
C23 P1 C17 100.68(18)
C12 P2 Fe1 105.43(12)
C12 P2 C29 101.18(17)
C29 P2 Fe1 124.96(13)
C35 P2 Fe1 115.60(12)
C35 P2 C12 105.94(18)
C35 P2 C29 101.61(17)
C41 N1 Fe1 175.0(3)
C2 C1 Fe1 70.8(2)
C2 C1 C5 107.9(4)
C2 C1 C6 125.7(4)
C5 C1 Fe1 69.7(2)
C5 C1 C6 125.7(4)
C6 C1 Fe1 132.5(3)
C1 C2 Fe1 70.6(2)
C1 C2 C3 108.2(4)
C1 C2 C7 127.0(4)
C3 C2 Fe1 69.0(2)
C3 C2 C7 124.7(4)
C7 C2 Fe1 129.2(3)
C2 C3 Fe1 71.3(2)
C2 C3 C8 125.0(4)
C4 C3 Fe1 71.1(2)
C4 C3 C2 107.5(3)
C4 C3 C8 127.1(4)
C8 C3 Fe1 127.8(3)
C3 C4 Fe1 69.7(2)
C3 C4 C9 124.9(4)
C5 C4 Fe1 70.4(2)
C5 C4 C3 108.7(3)
C5 C4 C9 125.5(4)
C9 C4 Fe1 134.1(3)
C1 C5 Fe1 70.7(2)
C1 C5 C10 124.5(4)
C4 C5 Fe1 70.6(2)
C4 C5 C1 107.7(4)
C4 C5 C10 126.4(4)
C10 C5 Fe1 134.8(3)
C12 C11 P1 115.9(3)
C16 C11 P1 125.0(3)
C16 C11 C12 119.1(3)
C11 C12 P2 113.8(3)
C13 C12 P2 126.5(3)
C13 C12 C11 119.6(3)
C12 C13 C14 120.5(4)
C15 C14 C13 120.0(4)
C14 C15 C16 120.7(4)
C15 C16 C11 120.1(4)
C18 C17 P1 122.0(3)
C22 C17 P1 119.6(3)
C22 C17 C18 118.4(4)
C19 C18 C17 120.3(4)
C20 C19 C18 120.8(4)
C19 C20 C21 119.3(4)
C22 C21 C20 120.0(4)
C21 C22 C17 121.3(4)
C24 C23 P1 120.5(3)
C28 C23 P1 120.7(3)
C28 C23 C24 118.6(4)
C25 C24 C23 120.6(4)
C24 C25 C26 120.0(4)
C25 C26 C27 120.3(4)
C26 C27 C28 120.0(4)
C27 C28 C23 120.4(4)
C30 C29 P2 119.9(3)
C34 C29 P2 121.5(3)
C34 C29 C30 118.6(4)
C31 C30 C29 120.6(4)
C32 C31 C30 120.2(4)
C31 C32 C33 119.8(4)
C32 C33 C34 120.1(4)
C29 C34 C33 120.7(4)
C36 C35 P2 121.4(3)
C36 C35 C40 118.3(4)
C40 C35 P2 119.8(3)
C37 C36 C35 120.8(4)
C36 C37 C38 120.0(4)
C39 C38 C37 119.9(4)
C38 C39 C40 120.7(4)
C39 C40 C35 120.3(4)
N1 C41 C42 178.5(5)
F2 P3 F1 87.7(3)
F2 P3 F3 93.2(4)
F2 P3 F4 92.9(3)
F2 P3 F5 174.7(3)
F2 P3 F6 90.3(3)
F3 P3 F1 92.9(3)
F3 P3 F5 88.5(3)
F3 P3 F6 176.3(3)
F4 P3 F1 179.1(3)
F4 P3 F3 86.5(3)
F4 P3 F5 92.3(3)
F4 P3 F6 92.2(3)
F5 P3 F1 87.1(2)
F5 P3 F6 88.2(2)
F6 P3 F1 88.5(2)

loop_
_geom_bond_atom_site_label_1
_geom_bond_atom_site_label_2
_geom_bond_distance
Fe1 P1 2.2199(14)
Fe1 P2 2.2022(13)
Fe1 N1 1.899(3)
Fe1 C1 2.129(4)
Fe1 C2 2.131(4)
Fe1 C3 2.101(4)
Fe1 C4 2.118(4)
Fe1 C5 2.115(4)
P1 C11 1.844(4)
P1 C17 1.836(4)
P1 C23 1.835(4)
P2 C12 1.826(4)
P2 C29 1.833(4)
P2 C35 1.823(4)
N1 C41 1.146(5)
C1 C2 1.410(6)
C1 C5 1.439(6)
C1 C6 1.503(6)
C2 C3 1.437(6)
C2 C7 1.487(6)
C3 C4 1.416(6)
C3 C8 1.510(6)
C4 C5 1.414(6)
C4 C9 1.507(6)
C5 C10 1.496(6)
C11 C12 1.409(5)
C11 C16 1.398(5)
C12 C13 1.383(5)
C13 C14 1.386(6)
C14 C15 1.374(6)
C15 C16 1.382(5)
C17 C18 1.390(5)
C17 C22 1.387(6)
C18 C19 1.386(6)
C19 C20 1.378(7)
C20 C21 1.384(7)
C21 C22 1.379(6)
C23 C24 1.397(5)
C23 C28 1.390(5)
C24 C25 1.377(6)
C25 C26 1.377(6)
C26 C27 1.377(6)
C27 C28 1.384(6)
C29 C30 1.394(5)
C29 C34 1.370(6)
C30 C31 1.383(6)
C31 C32 1.368(6)
C32 C33 1.377(6)
C33 C34 1.391(6)
C35 C36 1.388(5)
C35 C40 1.404(5)
C36 C37 1.383(6)
C37 C38 1.390(7)
C38 C39 1.364(7)
C39 C40 1.384(6)
C41 C42 1.464(7)
P3 F1 1.624(4)
P3 F2 1.508(4)
P3 F3 1.547(5)
P3 F4 1.528(4)
P3 F5 1.554(4)
P3 F6 1.611(4)
